data_2015890
loop_
_publ_author_name
'Barbara M. Casari'
'Vratislav Langer'

_publ_section_title
;
 A pseudo-merohedrally twinned rare-earth sulfate:
 K~6~[Ce(HSO~4~)~2~(SO~4~)~4~]&#x00B7;H~2~O, a novel structure type
;
_journal_coeditor_code FA3068
_journal_issue 4
_journal_name_full 'Acta Crystallographica Section C'
_journal_page_first i25
_journal_page_last i27
_journal_paper_doi 10.1107/S010827010700875X
_journal_volume 63
_journal_year 2007
_chemical_formula_iupac 'K6 [Ce (H S O4)2 (S O4)4], H2 O'
_chemical_formula_moiety 'Ce H2 K6 O25 S6'
_chemical_formula_structural 'K6 Ce (H SO 4)2 (S O4)4 H2 O'
_chemical_formula_sum 'Ce H2 K6 O25 S6'
_chemical_formula_weight 969.10
_chemical_name_common 'hexapotassium cerium dihydrogensulfate tethrasulfate monohydrate'
_chemical_name_systematic
;
hexapotassium cerium dihydrogensulfate tethrasulfate monohydrate
;
_space_group_IT_number 14
_symmetry_cell_setting monoclinic
_symmetry_space_group_name_Hall '-P 2yn'
_symmetry_space_group_name_H-M 'P 1 21/n 1'
_atom_sites_solution_primary direct
_atom_sites_solution_secondary difmap
_audit_creation_method SHELXL-97
_cell_angle_alpha 90.00
_cell_angle_beta 90.1420(10)
_cell_angle_gamma 90.00
_cell_formula_units_Z 4
_cell_length_a 11.2377(2)
_cell_length_b 19.8722(4)
_cell_length_c 11.2430(2)
_cell_measurement_reflns_used 8192
_cell_measurement_temperature 295(2)
_cell_measurement_theta_max 32.83
_cell_measurement_theta_min 1.02
_cell_volume 2510.75(8)
_computing_cell_refinement 'SAINT (Siemens, 1995)'
_computing_data_collection 'SMART (Siemens, 1995)'
_computing_data_reduction 'SAINT and SADABS (Sheldrick, 2002)'
_computing_molecular_graphics 'DIAMOND (Brandenburg, 2001)'
_computing_publication_material SHELXTL
_computing_structure_refinement 'SHELXL97 (Sheldrick, 1997)'
_computing_structure_solution 'SHELXTL (Bruker, 2003)'
_diffrn_ambient_temperature 295(2)
_diffrn_measured_fraction_theta_full 0.996
_diffrn_measured_fraction_theta_max 0.958
_diffrn_measurement_device_type 'Bruker SMART CCD area-detector'
_diffrn_measurement_method '\f and \w'
_diffrn_radiation_monochromator graphite
_diffrn_radiation_source 'fine-focus sealed tube'
_diffrn_radiation_type MoK\a
_diffrn_radiation_wavelength 0.71073
_diffrn_reflns_av_R_equivalents 0.0413
_diffrn_reflns_av_sigmaI/netI 0.0332
_diffrn_reflns_limit_h_max 17
_diffrn_reflns_limit_h_min -17
_diffrn_reflns_limit_k_max 29
_diffrn_reflns_limit_k_min -30
_diffrn_reflns_limit_l_max 16
_diffrn_reflns_limit_l_min -17
_diffrn_reflns_number 43581
_diffrn_reflns_theta_full 32.00
_diffrn_reflns_theta_max 32.83
_diffrn_reflns_theta_min 1.02
_diffrn_standards_decay_% 0
_diffrn_standards_number 0
_exptl_absorpt_coefficient_mu 3.410
_exptl_absorpt_correction_T_max 0.7963
_exptl_absorpt_correction_T_min 0.3732
_exptl_absorpt_correction_type multi-scan
_exptl_absorpt_process_details '(SADABS; Sheldrick, 2002)'
_exptl_crystal_colour 'light yellow'
_exptl_crystal_density_diffrn 2.564
_exptl_crystal_density_method 'not measured'
_exptl_crystal_description plate
_exptl_crystal_F_000 1880
_exptl_crystal_size_max 0.36
_exptl_crystal_size_mid 0.36
_exptl_crystal_size_min 0.07
_refine_diff_density_max 1.682
_refine_diff_density_min -0.735
_refine_ls_extinction_method none
_refine_ls_goodness_of_fit_ref 1.008
_refine_ls_matrix_type full
_refine_ls_number_parameters 353
_refine_ls_number_reflns 8933
_refine_ls_number_restraints 0
_refine_ls_restrained_S_all 1.008
_refine_ls_R_factor_all 0.0439
_refine_ls_R_factor_gt 0.0327
_refine_ls_shift/su_max 0.000
_refine_ls_shift/su_mean 0.000
_refine_ls_structure_factor_coef Fsqd
_refine_ls_weighting_details 'calc w=1/[\s^2^(Fo^2^)+(0.0464P)^2^+3.996P] where P=(Fo^2^+2Fc^2^)/3'
_refine_ls_weighting_scheme calc
_refine_ls_wR_factor_gt 0.0822
_refine_ls_wR_factor_ref 0.0886
_reflns_number_gt 7743
_reflns_number_total 8933
_reflns_threshold_expression I>2\s(I)
_cod_data_source_file fa3068.cif
_cod_data_source_block I
_cod_original_sg_symbol_H-M 'P 21/n'
_cod_database_code 2015890
_cod_database_fobs_code 2015890

loop_
_symmetry_equiv_pos_as_xyz
'x, y, z'
'-x+1/2, y+1/2, -z+1/2'
'-x, -y, -z'
'x-1/2, -y-1/2, z-1/2'

loop_
_atom_site_type_symbol
_atom_site_label
_atom_site_fract_x
_atom_site_fract_y
_atom_site_fract_z
_atom_site_U_iso_or_equiv
_atom_site_adp_type
_atom_site_calc_flag
_atom_site_refinement_flags
_atom_site_occupancy
Ce Ce 0.75014(9) 0.064031(8) 0.232910(19) 0.01618(5) Uani d . 1
K K1 0.93502(14) 0.07506(8) 0.80057(14) 0.0326(3) Uani d . 1
K K2 0.57187(14) 0.07894(7) 0.67944(13) 0.0299(3) Uani d . 1
K K3 0.81131(15) 0.41926(7) 0.56166(12) 0.0300(3) Uani d . 1
K K4 1.19505(16) 0.07933(8) 0.43179(14) 0.0341(3) Uani d . 1
K K5 1.10531(16) 0.25484(7) 0.95974(14) 0.0403(3) Uani d . 1
K K6A 1.0276(2) 0.25264(12) 0.5850(2) 0.0318(5) Uani d P 0.50
K K6B 0.9724(2) 0.24450(14) 0.3688(3) 0.0344(6) Uani d P 0.50
S S1 0.75229(18) -0.12899(4) 0.24366(8) 0.02206(15) Uani d . 1
O O11 0.8637(5) -0.1487(3) 0.2884(7) 0.092(2) Uani d . 1
O O12 0.6607(6) -0.1391(3) 0.3361(5) 0.080(2) Uani d . 1
O O13 0.7227(5) -0.1684(2) 0.1392(3) 0.0499(11) Uani d . 1
O O14 0.7528(7) -0.05769(14) 0.2100(4) 0.0455(10) Uani d . 1
S S2 0.64239(13) 0.08980(7) -0.01228(11) 0.0188(2) Uani d . 1
O O21 0.5310(4) 0.1225(2) -0.0412(4) 0.0296(8) Uani d . 1
O O22 0.7216(4) 0.1355(2) 0.0598(3) 0.0227(7) Uani d . 1
O O23 0.7034(5) 0.0642(2) -0.1173(4) 0.0330(11) Uani d . 1
O O24 0.6220(4) 0.03094(18) 0.0741(3) 0.0235(8) Uani d . 1
S S3 0.99851(15) 0.09101(7) 0.13175(11) 0.0200(2) Uani d . 1
O O31 1.0280(4) 0.1243(2) 0.0203(4) 0.0337(10) Uani d . 1
O O32 0.9224(4) 0.1371(2) 0.2097(3) 0.0240(8) Uani d . 1
O O33 1.1022(5) 0.0677(3) 0.1975(5) 0.0335(11) Uani d . 1
O O34 0.9142(4) 0.03368(18) 0.1126(3) 0.0229(8) Uani d . 1
S S4 0.85770(13) 0.08670(7) 0.47858(10) 0.0200(2) Uani d . 1
O O41 0.9720(4) 0.1178(2) 0.5009(4) 0.0312(9) Uani d . 1
O O42 0.8707(4) 0.02686(17) 0.3928(3) 0.0233(8) Uani d . 1
O O43 0.7753(4) 0.1326(2) 0.4111(3) 0.0221(7) Uani d . 1
O O44 0.8008(5) 0.0622(2) 0.5874(4) 0.0328(11) Uani d . 1
S S5 0.50690(14) 0.08712(7) 0.34547(11) 0.0187(2) Uani d . 1
O O51 0.4881(4) 0.1196(2) 0.4588(4) 0.0322(9) Uani d . 1
O O52 0.5740(4) 0.1341(2) 0.2624(3) 0.0206(7) Uani d . 1
O O53 0.5918(4) 0.02902(18) 0.3561(3) 0.0232(8) Uani d . 1
O O54 0.3960(4) 0.0637(2) 0.2915(4) 0.0279(10) Uani d . 1
S S6 0.7556(2) 0.24696(16) 0.73797(14) 0.0455(3) Uani d . 1
O O61 0.7299(6) 0.2921(3) 0.8446(6) 0.0501(14) Uani d . 1
O O62 0.8553(8) 0.2033(4) 0.7716(8) 0.081(2) Uani d . 1
O O63 0.6455(6) 0.2103(3) 0.7063(5) 0.0493(14) Uani d . 1
O O64 0.7880(6) 0.2899(3) 0.6354(6) 0.0564(16) Uani d . 1
O O1 0.8654(4) 0.2533(2) 1.0285(4) 0.0387(11) Uani d . 1

loop_
_atom_site_aniso_label
_atom_site_aniso_U_11
_atom_site_aniso_U_22
_atom_site_aniso_U_33
_atom_site_aniso_U_12
_atom_site_aniso_U_13
_atom_site_aniso_U_23
Ce 0.01854(9) 0.01464(7) 0.01537(8) 0.00082(13) 0.0010(2) -0.00053(6)
K1 0.0305(7) 0.0239(6) 0.0433(7) 0.0017(5) -0.0091(6) -0.0002(5)
K2 0.0344(7) 0.0229(6) 0.0325(6) -0.0028(5) -0.0087(5) 0.0012(4)
K3 0.0379(8) 0.0221(6) 0.0300(6) -0.0020(5) 0.0070(5) 0.0010(5)
K4 0.0368(8) 0.0264(6) 0.0391(7) 0.0001(5) 0.0120(6) 0.0029(5)
K5 0.0468(8) 0.0306(6) 0.0436(7) 0.0074(6) 0.0119(6) 0.0017(5)
K6A 0.0349(12) 0.0230(10) 0.0374(12) 0.0001(9) -0.0074(9) 0.0082(9)
K6B 0.0310(12) 0.0173(10) 0.0548(16) -0.0031(9) 0.0018(11) -0.0090(9)
S1 0.0262(5) 0.0173(3) 0.0227(6) 0.0013(7) 0.0020(6) 0.0027(3)
O11 0.058(4) 0.078(4) 0.139(6) -0.007(3) -0.061(4) 0.052(4)
O12 0.107(5) 0.057(3) 0.075(3) 0.026(3) 0.069(3) 0.023(3)
O13 0.077(3) 0.0351(19) 0.037(2) -0.008(2) -0.002(2) -0.0121(16)
O14 0.079(3) 0.0179(13) 0.039(2) -0.004(3) 0.009(3) 0.0005(13)
S2 0.0198(6) 0.0198(5) 0.0168(5) 0.0015(4) -0.0009(4) 0.0009(4)
O21 0.0232(18) 0.0283(19) 0.037(2) 0.0029(15) -0.0047(16) -0.0002(16)
O22 0.0235(18) 0.0219(17) 0.0225(16) -0.0052(14) -0.0022(14) 0.0003(13)
O23 0.039(3) 0.042(2) 0.0181(18) 0.0114(19) -0.0004(18) -0.0019(15)
O24 0.030(2) 0.0186(16) 0.0215(17) -0.0032(14) -0.0021(15) -0.0035(12)
S3 0.0189(6) 0.0214(6) 0.0197(5) 0.0019(4) 0.0027(4) -0.0005(4)
O31 0.040(2) 0.035(2) 0.0265(19) -0.0045(17) 0.0098(17) 0.0028(15)
O32 0.0243(18) 0.0212(17) 0.0264(17) 0.0011(14) 0.0020(14) -0.0048(13)
O33 0.022(2) 0.044(2) 0.035(2) 0.0062(17) -0.0032(17) 0.0002(18)
O34 0.0213(17) 0.0198(16) 0.0276(18) 0.0018(13) 0.0026(14) -0.0030(13)
S4 0.0206(6) 0.0221(5) 0.0173(5) -0.0002(4) -0.0020(4) 0.0015(4)
O41 0.0222(18) 0.030(2) 0.042(2) -0.0084(15) -0.0072(17) -0.0034(17)
O42 0.0310(19) 0.0166(15) 0.0221(17) 0.0020(14) -0.0012(15) -0.0067(12)
O43 0.0226(18) 0.0225(17) 0.0211(16) 0.0040(14) -0.0026(14) -0.0024(13)
O44 0.040(3) 0.037(2) 0.021(2) -0.0038(19) 0.0039(19) 0.0061(15)
S5 0.0182(5) 0.0184(5) 0.0194(5) -0.0011(4) 0.0025(4) -0.0019(4)
O51 0.039(2) 0.037(2) 0.0200(16) -0.0001(17) 0.0090(16) -0.0020(15)
O52 0.0214(17) 0.0197(16) 0.0206(15) 0.0004(14) 0.0024(13) 0.0031(12)
O53 0.0235(18) 0.0202(16) 0.0259(18) -0.0019(13) 0.0027(14) 0.0086(13)
O54 0.0151(19) 0.033(2) 0.036(2) -0.0017(14) -0.0027(16) -0.0002(17)
S6 0.0548(9) 0.0240(6) 0.0575(10) -0.0001(6) -0.0097(10) 0.0007(7)
O61 0.060(3) 0.041(3) 0.050(3) 0.009(2) -0.004(3) -0.016(2)
O62 0.075(5) 0.053(4) 0.116(6) 0.037(3) -0.005(4) 0.009(4)
O63 0.061(3) 0.040(3) 0.047(3) -0.023(2) 0.009(2) -0.006(2)
O64 0.068(4) 0.046(3) 0.055(3) -0.024(3) 0.002(3) 0.016(2)
O1 0.049(3) 0.0155(17) 0.051(2) -0.0143(18) -0.0041(19) 0.0096(15)

loop_
_atom_type_symbol
_atom_type_description
_atom_type_scat_dispersion_real
_atom_type_scat_dispersion_imag
_atom_type_scat_source
O O 0.0106 0.0060 'International Tables Vol C Tables 4.2.6.8 and 6.1.1.4'
S S 0.1246 0.1234 'International Tables Vol C Tables 4.2.6.8 and 6.1.1.4'
K K 0.2009 0.2494 'International Tables Vol C Tables 4.2.6.8 and 6.1.1.4'
Ce Ce -0.2486 2.6331 'International Tables Vol C Tables 4.2.6.8 and 6.1.1.4'
H H 0.0000 0.0000 'International Tables Vol C Tables 4.2.6.8 and 6.1.1.4'

loop_
_geom_angle_atom_site_label_1
_geom_angle_atom_site_label_2
_geom_angle_atom_site_label_3
_geom_angle_site_symmetry_1
_geom_angle_site_symmetry_3
_geom_angle
O53 Ce O42 . . 83.88(14)
O53 Ce O34 . . 148.07(14)
O42 Ce O34 . . 84.81(16)
O53 Ce O24 . . 84.46(16)
O42 Ce O24 . . 145.75(13)
O34 Ce O24 . . 88.36(14)
O53 Ce O22 . . 122.92(13)
O42 Ce O22 . . 149.89(13)
O34 Ce O22 . . 78.04(13)
O24 Ce O22 . . 58.86(13)
O53 Ce O14 . . 77.21(17)
O42 Ce O14 . . 76.28(17)
O34 Ce O14 . . 71.12(17)
O24 Ce O14 . . 69.76(18)
O22 Ce O14 . . 119.88(14)
O53 Ce O32 . . 147.01(13)
O42 Ce O32 . . 79.26(13)
O34 Ce O32 . . 58.02(13)
O24 Ce O32 . . 124.29(12)
O22 Ce O32 . . 70.67(13)
O14 Ce O32 . . 124.9(2)
O53 Ce O43 . . 76.65(13)
O42 Ce O43 . . 59.01(12)
O34 Ce O43 . . 121.52(13)
O24 Ce O43 . . 146.96(13)
O22 Ce O43 . . 110.26(16)
O14 Ce O43 . . 129.86(14)
O32 Ce O43 . . 70.36(13)
O53 Ce O52 . . 58.45(12)
O42 Ce O52 . . 122.50(12)
O34 Ce O52 . . 148.74(12)
O24 Ce O52 . . 76.75(13)
O22 Ce O52 . . 70.73(13)
O14 Ce O52 . . 126.2(2)
O32 Ce O52 . . 108.61(16)
O43 Ce O52 . . 70.29(12)
O53 Ce S4 . . 79.03(10)
O42 Ce S4 . . 29.78(9)
O34 Ce S4 . . 104.36(10)
O24 Ce S4 . . 163.30(10)
O22 Ce S4 . . 133.72(10)
O14 Ce S4 . . 103.77(13)
O32 Ce S4 . . 72.24(9)
O43 Ce S4 . . 29.23(10)
O52 Ce S4 . . 96.47(9)
O53 Ce S5 . . 28.82(9)
O42 Ce S5 . . 104.10(10)
O34 Ce S5 . . 167.28(10)
O24 Ce S5 . . 79.17(10)
O22 Ce S5 . . 97.34(10)
O14 Ce S5 . . 101.81(16)
O32 Ce S5 . . 131.94(10)
O43 Ce S5 . . 71.18(9)
O52 Ce S5 . . 29.64(9)
S4 Ce S5 . . 87.45(4)
O53 Ce S2 . . 106.33(10)
O42 Ce S2 . . 164.53(9)
O34 Ce S2 . . 80.46(10)
O24 Ce S2 . . 29.76(9)
O22 Ce S2 . . 29.20(9)
O14 Ce S2 . . 94.37(13)
O32 Ce S2 . . 96.72(9)
O43 Ce S2 . . 133.90(10)
O52 Ce S2 . . 72.96(9)
S4 Ce S2 . . 161.83(4)
S5 Ce S2 . . 89.75(4)
O62 K1 O23 . 1_556 78.7(2)
O62 K1 O44 . . 79.0(2)
O23 K1 O44 1_556 . 77.12(15)
O62 K1 O31 . 1_556 84.4(2)
O23 K1 O31 1_556 1_556 94.60(14)
O44 K1 O31 . 1_556 162.56(16)
O62 K1 O33 . 3_756 151.6(2)
O23 K1 O33 1_556 3_756 77.48(14)
O44 K1 O33 . 3_756 80.83(14)
O31 K1 O33 1_556 3_756 112.71(15)
O62 K1 O11 . 3_756 75.0(2)
O23 K1 O11 1_556 3_756 153.55(19)
O44 K1 O11 . 3_756 99.70(17)
O31 K1 O11 1_556 3_756 80.79(18)
O33 K1 O11 3_756 3_756 128.4(2)
O62 K1 O34 . 3_756 157.8(2)
O23 K1 O34 1_556 3_756 112.12(13)
O44 K1 O34 . 3_756 121.57(13)
O31 K1 O34 1_556 3_756 75.70(13)
O33 K1 O34 3_756 3_756 49.34(13)
O11 K1 O34 3_756 3_756 92.10(15)
O62 K1 S3 . 3_756 171.26(19)
O23 K1 S3 1_556 3_756 93.14(11)
O44 K1 S3 . 3_756 102.33(11)
O31 K1 S3 1_556 3_756 93.35(11)
O33 K1 S3 3_756 3_756 24.25(11)
O11 K1 S3 3_756 3_756 113.05(14)
O34 K1 S3 3_756 3_756 25.27(8)
O62 K1 S1 . 3_756 91.4(2)
O23 K1 S1 1_556 3_756 163.31(11)
O44 K1 S1 . 3_756 114.46(12)
O31 K1 S1 1_556 3_756 70.85(9)
O33 K1 S1 3_756 3_756 115.17(11)
O11 K1 S1 3_756 3_756 19.93(10)
O34 K1 S1 3_756 3_756 73.06(9)
S3 K1 S1 3_756 3_756 95.78(5)
O62 K1 S4 . . 75.51(19)
O23 K1 S4 1_556 . 96.40(10)
O44 K1 S4 . . 20.62(11)
O31 K1 S4 1_556 . 154.62(11)
O33 K1 S4 3_756 . 92.01(12)
O11 K1 S4 3_756 . 79.18(14)
O34 K1 S4 3_756 . 120.36(9)
S3 K1 S4 3_756 . 108.77(5)
S1 K1 S4 3_756 . 94.04(5)
O62 K1 K4 . 3_756 119.1(2)
O23 K1 K4 1_556 3_756 80.11(11)
O44 K1 K4 . 3_756 40.67(11)
O31 K1 K4 1_556 3_756 153.81(11)
O33 K1 K4 3_756 3_756 41.12(11)
O11 K1 K4 3_756 3_756 114.83(18)
O34 K1 K4 3_756 3_756 82.56(8)
S3 K1 K4 3_756 3_756 61.66(3)
S1 K1 K4 3_756 3_756 116.56(4)
S4 K1 K4 . 3_756 51.24(4)
O62 K1 K2 . . 68.5(2)
O23 K1 K2 1_556 . 38.35(9)
O44 K1 K2 . . 39.89(11)
O31 K1 K2 1_556 . 127.82(11)
O33 K1 K2 3_756 . 83.21(11)
O11 K1 K2 3_756 . 128.86(11)
O34 K1 K2 3_756 . 132.10(9)
S3 K1 K2 3_756 . 106.88(5)
S1 K1 K2 3_756 . 148.35(5)
S4 K1 K2 . . 58.17(4)
K4 K1 K2 3_756 . 59.84(4)
O23 K2 O63 1_556 . 81.27(18)
O23 K2 O51 1_556 . 163.96(16)
O63 K2 O51 . . 85.60(17)
O23 K2 O44 1_556 . 78.49(15)
O63 K2 O44 . . 82.90(18)
O51 K2 O44 . . 90.82(14)
O23 K2 O53 1_556 3_656 112.54(14)
O63 K2 O53 . 3_656 157.11(18)
O51 K2 O53 . 3_656 82.90(13)
O44 K2 O53 . 3_656 116.90(14)
O23 K2 O54 1_556 3_656 74.46(14)
O63 K2 O54 . 3_656 152.11(19)
O51 K2 O54 . 3_656 115.54(15)
O44 K2 O54 . 3_656 79.02(14)
O53 K2 O54 3_656 3_656 49.87(12)
O23 K2 O12 1_556 3_656 125.74(17)
O63 K2 O12 . 3_656 83.4(2)
O51 K2 O12 . 3_656 61.19(14)
O44 K2 O12 . 3_656 149.66(15)
O53 K2 O12 3_656 3_656 73.69(16)
O54 K2 O12 3_656 3_656 122.01(16)
O23 K2 O21 1_556 1_556 46.14(12)
O63 K2 O21 . 1_556 71.87(14)
O51 K2 O21 . 1_556 136.84(11)
O44 K2 O21 . 1_556 121.02(13)
O53 K2 O21 3_656 1_556 103.88(11)
O54 K2 O21 3_656 1_556 99.72(13)
O12 K2 O21 3_656 1_556 79.62(15)
O23 K2 S5 1_556 3_656 95.97(12)
O63 K2 S5 . 3_656 176.97(16)
O51 K2 S5 . 3_656 96.92(11)
O44 K2 S5 . 3_656 95.35(11)
O53 K2 S5 3_656 3_656 25.64(8)
O54 K2 S5 3_656 3_656 24.88(9)
O12 K2 S5 3_656 3_656 99.25(14)
O21 K2 S5 1_556 3_656 107.13(9)
O23 K2 S2 1_556 1_556 22.21(10)
O63 K2 S2 . 1_556 76.69(13)
O51 K2 S2 . 1_556 158.13(11)
O44 K2 S2 . 1_556 99.48(10)
O53 K2 S2 3_656 1_556 108.89(9)
O54 K2 S2 3_656 1_556 85.51(10)
O12 K2 S2 3_656 1_556 103.53(13)
O21 K2 S2 1_556 1_556 23.98(7)
S5 K2 S2 3_656 1_556 101.22(5)
O23 K2 K5 1_556 4_565 122.29(12)
O63 K2 K5 . 4_565 44.12(13)
O51 K2 K5 . 4_565 42.68(10)
O44 K2 K5 . 4_565 77.82(10)
O53 K2 K5 3_656 4_565 125.14(9)
O54 K2 K5 3_656 4_565 147.36(11)
O12 K2 K5 3_656 4_565 73.51(11)
O21 K2 K5 1_556 4_565 111.86(9)
S5 K2 K5 3_656 4_565 137.97(5)
S2 K2 K5 1_556 4_565 120.79(5)
O23 K2 K6B 1_556 4_566 79.18(11)
O63 K2 K6B . 4_566 40.80(13)
O51 K2 K6B . 4_566 96.81(11)
O44 K2 K6B . 4_566 121.75(11)
O53 K2 K6B 3_656 4_566 121.35(10)
O54 K2 K6B 3_656 4_566 142.09(12)
O12 K2 K6B 3_656 4_566 56.53(15)
O21 K2 K6B 1_556 4_566 42.95(9)
S5 K2 K6B 3_656 4_566 140.05(6)
S2 K2 K6B 1_556 4_566 61.37(5)
K5 K2 K6B 4_565 4_566 70.44(5)
O64 K3 O54 . 4_666 82.19(18)
O64 K3 O24 . 2_655 160.84(18)
O54 K3 O24 4_666 2_655 108.65(13)
O64 K3 O33 . 4_566 80.81(19)
O54 K3 O33 4_666 4_566 76.60(12)
O24 K3 O33 2_655 4_566 116.59(14)
O64 K3 O21 . 4_666 86.13(18)
O54 K3 O21 4_666 4_666 96.79(13)
O24 K3 O21 2_655 4_666 77.08(13)
O33 K3 O21 4_566 4_666 166.03(15)
O64 K3 O13 . 2_655 69.73(17)
O54 K3 O13 4_666 2_655 148.25(13)
O24 K3 O13 2_655 2_655 95.02(12)
O33 K3 O13 4_566 2_655 111.82(16)
O21 K3 O13 4_666 2_655 67.60(14)
O64 K3 O23 . 2_655 148.64(19)
O54 K3 O23 4_666 2_655 72.68(12)
O24 K3 O23 2_655 2_655 49.95(12)
O33 K3 O23 4_566 2_655 75.41(14)
O21 K3 O23 4_666 2_655 114.76(14)
O13 K3 O23 2_655 2_655 138.57(12)
O64 K3 O14 . 2_655 114.18(16)
O54 K3 O14 4_666 2_655 163.17(14)
O24 K3 O14 2_655 2_655 54.55(12)
O33 K3 O14 4_566 2_655 108.7(2)
O21 K3 O14 4_666 2_655 81.15(16)
O13 K3 O14 2_655 2_655 45.71(9)
O23 K3 O14 2_655 2_655 92.89(11)
O64 K3 O31 . 4_566 72.76(17)
O54 K3 O31 4_666 4_566 119.18(12)
O24 K3 O31 2_655 4_566 112.80(13)
O33 K3 O31 4_566 4_566 45.68(13)
O21 K3 O31 4_666 4_566 134.08(9)
O13 K3 O31 2_655 4_566 66.92(13)
O23 K3 O31 2_655 4_566 103.25(14)
O14 K3 O31 2_655 4_566 71.84(16)
O64 K3 S2 . 2_655 170.95(16)
O54 K3 S2 4_666 2_655 88.76(10)
O24 K3 S2 2_655 2_655 25.59(8)
O33 K3 S2 4_566 2_655 97.03(11)
O21 K3 S2 4_666 2_655 95.10(10)
O13 K3 S2 2_655 2_655 119.02(9)
O23 K3 S2 2_655 2_655 24.56(9)
O14 K3 S2 2_655 2_655 74.86(7)
O31 K3 S2 4_566 2_655 112.02(10)
O64 K3 S3 . 4_566 77.59(15)
O54 K3 S3 4_666 4_566 97.79(10)
O24 K3 S3 2_655 4_566 115.23(10)
O33 K3 S3 4_566 4_566 22.04(11)
O21 K3 S3 4_666 4_566 156.39(10)
O13 K3 S3 2_655 4_566 90.55(11)
O23 K3 S3 2_655 4_566 87.35(11)
O14 K3 S3 2_655 4_566 89.97(15)
O31 K3 S3 4_566 4_566 23.78(8)
S2 K3 S3 2_655 4_566 103.67(6)
O64 K3 S1 . 2_655 91.14(15)
O54 K3 S1 4_666 2_655 168.29(11)
O24 K3 S1 2_655 2_655 75.30(9)
O33 K3 S1 4_566 2_655 111.96(13)
O21 K3 S1 4_666 2_655 73.05(9)
O13 K3 S1 2_655 2_655 22.06(7)
O23 K3 S1 2_655 2_655 116.53(10)
O14 K3 S1 2_655 2_655 23.66(5)
O31 K3 S1 4_566 2_655 67.29(8)
S2 K3 S1 2_655 2_655 97.80(4)
S3 K3 S1 4_566 2_655 90.11(5)
O41 K4 O61 . 4_665 88.45(17)
O41 K4 O54 . 1_655 160.12(16)
O61 K4 O54 4_665 1_655 77.64(17)
O41 K4 O44 . 3_756 108.41(16)
O61 K4 O44 4_665 3_756 153.09(18)
O54 K4 O44 1_655 3_756 80.28(15)
O41 K4 O33 . . 87.22(15)
O61 K4 O33 4_665 . 78.36(18)
O54 K4 O33 1_655 . 76.19(13)
O44 K4 O33 3_756 . 81.61(14)
O41 K4 O42 . 3_756 77.37(13)
O61 K4 O42 4_665 3_756 157.51(16)
O54 K4 O42 1_655 3_756 119.97(13)
O44 K4 O42 3_756 3_756 49.40(12)
O33 K4 O42 . 3_756 117.68(14)
O41 K4 O12 . 3_756 97.10(14)
O61 K4 O12 4_665 3_756 82.96(16)
O54 K4 O12 1_655 3_756 95.24(15)
O44 K4 O12 3_756 3_756 114.37(15)
O33 K4 O12 . 3_756 160.72(15)
O42 K4 O12 3_756 3_756 81.59(12)
O41 K4 O51 . 1_655 142.79(10)
O61 K4 O51 4_665 1_655 71.10(16)
O54 K4 O51 1_655 1_655 44.61(13)
O44 K4 O51 3_756 1_655 103.03(15)
O33 K4 O51 . 1_655 117.07(13)
O42 K4 O51 3_756 1_655 110.43(12)
O12 K4 O51 3_756 1_655 50.92(12)
O41 K4 S4 . 3_756 91.49(10)
O61 K4 S4 4_665 3_756 175.72(15)
O54 K4 S4 1_655 3_756 101.33(11)
O44 K4 S4 3_756 3_756 23.83(10)
O33 K4 S4 . 3_756 97.37(11)
O42 K4 S4 3_756 3_756 25.89(7)
O12 K4 S4 3_756 3_756 101.28(10)
O51 K4 S4 1_655 3_756 111.14(10)
O41 K4 S5 . 1_655 161.24(11)
O61 K4 S5 4_665 1_655 74.27(14)
O54 K4 S5 1_655 1_655 21.32(10)
O44 K4 S5 3_756 1_655 90.35(13)
O33 K4 S5 . 1_655 96.19(11)
O42 K4 S5 3_756 1_655 116.51(10)
O12 K4 S5 3_756 1_655 73.95(11)
O51 K4 S5 1_655 1_655 23.34(7)
S4 K4 S5 3_756 1_655 106.29(6)
O41 K4 K6B . . 44.03(10)
O61 K4 K6B 4_665 . 45.63(14)
O54 K4 K6B 1_655 . 118.60(12)
O44 K4 K6B 3_756 . 141.14(13)
O33 K4 K6B . . 71.88(12)
O42 K4 K6B 3_756 . 121.17(9)
O12 K4 K6B 3_756 . 98.27(11)
O51 K4 K6B 1_655 . 114.11(10)
S4 K4 K6B 3_756 . 133.32(6)
S5 K4 K6B 1_655 . 119.78(6)
O41 K4 K2 . 3_756 148.23(10)
O61 K4 K2 4_665 3_756 119.20(14)
O54 K4 K2 1_655 3_756 41.61(10)
O44 K4 K2 3_756 3_756 40.11(12)
O33 K4 K2 . 3_756 83.85(11)
O42 K4 K2 3_756 3_756 79.98(8)
O12 K4 K2 3_756 3_756 101.33(11)
O51 K4 K2 1_655 3_756 66.81(9)
S4 K4 K2 3_756 3_756 59.73(3)
S5 K4 K2 1_655 3_756 50.48(4)
K6B K4 K2 . 3_756 153.17(7)
O1 K5 O13 . 3_756 139.69(15)
O1 K5 O31 . 1_556 68.05(14)
O13 K5 O31 3_756 1_556 75.33(14)
O1 K5 O51 . 4_666 64.03(13)
O13 K5 O51 3_756 4_666 149.16(13)
O31 K5 O51 1_556 4_666 132.08(14)
O1 K5 O63 . 4_666 83.48(17)
O13 K5 O63 3_756 4_666 114.76(15)
O31 K5 O63 1_556 4_666 92.08(16)
O51 K5 O63 4_666 4_666 82.17(14)
O1 K5 O64 . 4_666 118.33(18)
O13 K5 O64 3_756 4_666 66.89(14)
O31 K5 O64 1_556 4_666 77.16(17)
O51 K5 O64 4_666 4_666 125.96(15)
O63 K5 O64 4_666 4_666 47.98(11)
O1 K5 O43 . 4_666 132.28(14)
O13 K5 O43 3_756 4_666 86.82(13)
O31 K5 O43 1_556 4_666 158.27(14)
O51 K5 O43 4_666 4_666 68.70(13)
O63 K5 O43 4_666 4_666 84.13(15)
O64 K5 O43 4_666 4_666 84.54(16)
O1 K5 O52 . 4_666 95.53(13)
O13 K5 O52 3_756 4_666 102.98(12)
O31 K5 O52 1_556 4_666 141.35(13)
O51 K5 O52 4_666 4_666 47.64(11)
O63 K5 O52 4_666 4_666 121.64(13)
O64 K5 O52 4_666 4_666 138.72(17)
O43 K5 O52 4_666 4_666 54.39(8)
O1 K5 S6 . 4_666 102.25(12)
O13 K5 S6 3_756 4_666 90.94(11)
O31 K5 S6 1_556 4_666 85.65(11)
O51 K5 S6 4_666 4_666 103.50(11)
O63 K5 S6 4_666 4_666 23.82(12)
O64 K5 S6 4_666 4_666 24.25(12)
O43 K5 S6 4_666 4_666 82.30(9)
O52 K5 S6 4_666 4_666 132.84(10)
O1 K5 S5 . 4_666 79.17(10)
O13 K5 S5 3_756 4_666 127.37(10)
O31 K5 S5 1_556 4_666 143.25(12)
O51 K5 S5 4_666 4_666 22.47(8)
O63 K5 S5 4_666 4_666 100.47(11)
O64 K5 S5 4_666 4_666 135.51(13)
O43 K5 S5 4_666 4_666 58.26(8)
O52 K5 S5 4_666 4_666 25.22(7)
S6 K5 S5 4_666 4_666 118.18(7)
O1 K5 S1 . 3_756 124.90(12)
O13 K5 S1 3_756 3_756 19.66(9)
O31 K5 S1 1_556 3_756 70.50(9)
O51 K5 S1 4_666 3_756 141.93(10)
O63 K5 S1 4_666 3_756 132.72(12)
O64 K5 S1 4_666 3_756 84.89(12)
O43 K5 S1 4_666 3_756 96.51(9)
O52 K5 S1 4_666 3_756 94.86(8)
S6 K5 S1 4_666 3_756 109.13(7)
S5 K5 S1 4_666 3_756 119.99(5)
O1 K5 K2 . 4_666 75.88(11)
O13 K5 K2 3_756 4_666 141.73(11)
O31 K5 K2 1_556 4_666 124.12(10)
O51 K5 K2 4_666 4_666 41.77(9)
O63 K5 K2 4_666 4_666 41.54(11)
O64 K5 K2 4_666 4_666 84.61(11)
O43 K5 K2 4_666 4_666 64.65(8)
O52 K5 K2 4_666 4_666 81.45(8)
S6 K5 K2 4_666 4_666 61.73(6)
S5 K5 K2 4_666 4_666 58.96(3)
S1 K5 K2 3_756 4_666 159.22(6)
O11 K6A O64 3_756 . 120.2(2)
O11 K6A O21 3_756 4_666 152.88(18)
O64 K6A O21 . 4_666 83.50(16)
O11 K6A O41 3_756 . 64.99(18)
O64 K6A O41 . . 95.84(16)
O21 K6A O41 4_666 . 129.86(16)
O11 K6A O62 3_756 . 71.7(2)
O64 K6A O62 . . 48.62(13)
O21 K6A O62 4_666 . 129.45(17)
O41 K6A O62 . . 77.85(19)
O11 K6A O52 3_756 4_666 97.99(19)
O64 K6A O52 . 4_666 80.70(16)
O21 K6A O52 4_666 4_666 71.45(12)
O41 K6A O52 . 4_666 158.17(15)
O62 K6A O52 . 4_666 83.94(19)
O11 K6A O22 3_756 4_666 105.57(16)
O64 K6A O22 . 4_666 119.50(16)
O21 K6A O22 4_666 4_666 47.77(12)
O41 K6A O22 . 4_666 140.76(15)
O62 K6A O22 . 4_666 137.9(2)
O52 K6A O22 4_666 4_666 54.33(9)
O11 K6A S6 3_756 . 96.14(18)
O64 K6A S6 . . 24.16(13)
O21 K6A S6 4_666 . 106.47(12)
O41 K6A S6 . . 86.74(12)
O62 K6A S6 . . 24.46(14)
O52 K6A S6 4_666 . 81.45(11)
O22 K6A S6 4_666 . 132.46(12)
O11 K6A S2 3_756 4_666 130.53(15)
O64 K6A S2 . 4_666 100.12(13)
O21 K6A S2 4_666 4_666 22.89(9)
O41 K6A S2 . 4_666 141.99(13)
O62 K6A S2 . 4_666 137.05(17)
O52 K6A S2 4_666 4_666 59.37(8)
O22 K6A S2 4_666 4_666 24.98(8)
S6 K6A S2 . 4_666 119.68(9)
O11 K6A K3 3_756 . 152.4(2)
O64 K6A K3 . . 41.04(12)
O21 K6A K3 4_666 . 43.82(9)
O41 K6A K3 . . 126.43(11)
O62 K6A K3 . . 85.74(14)
O52 K6A K3 4_666 . 63.14(9)
O22 K6A K3 4_666 . 80.45(9)
S6 K6A K3 . . 62.78(7)
S2 K6A K3 4_666 . 59.14(5)
O11 K6A K4 3_756 . 54.41(19)
O64 K6A K4 . . 134.76(15)
O21 K6A K4 4_666 . 119.42(12)
O41 K6A K4 . . 39.07(9)
O62 K6A K4 . . 107.52(15)
O52 K6A K4 4_666 . 141.32(10)
O22 K6A K4 4_666 . 103.16(10)
S6 K6A K4 . . 123.65(9)
S2 K6A K4 4_666 . 115.04(7)
K3 K6A K4 . . 151.67(7)
O13 K6B O63 2_655 4_665 108.93(17)
O13 K6B O32 2_655 . 106.91(16)
O63 K6B O32 4_665 . 88.10(17)
O13 K6B O21 2_655 4_666 67.96(14)
O63 K6B O21 4_665 4_666 77.27(16)
O32 K6B O21 . 4_666 161.32(17)
O13 K6B O41 2_655 . 123.19(15)
O63 K6B O41 4_665 . 127.29(16)
O32 K6B O41 . . 70.87(13)
O21 K6B O41 4_666 . 127.41(17)
O13 K6B O61 2_655 4_665 154.83(18)
O63 K6B O61 4_665 4_665 49.48(12)
O32 K6B O61 . 4_665 87.13(16)
O21 K6B O61 4_666 4_665 91.99(16)
O41 K6B O61 . 4_665 80.80(15)
K6A K6B O43 . . 94.06(13)
O13 K6B O43 2_655 . 83.74(13)
O63 K6B O43 4_665 . 143.40(17)
O32 K6B O43 . . 55.32(10)
O21 K6B O43 4_666 . 137.95(14)
O41 K6B O43 . . 47.05(11)
O61 K6B O43 4_665 . 121.18(16)
K6A K6B S6 . 4_665 100.40(10)
O13 K6B S6 2_655 4_665 131.91(15)
O63 K6B S6 4_665 4_665 23.94(12)
O32 K6B S6 . 4_665 87.16(11)
O21 K6B S6 4_666 4_665 84.11(12)
O41 K6B S6 . 4_665 104.90(12)
O61 K6B S6 4_665 4_665 25.55(12)
O43 K6B S6 . 4_665 136.83(12)
O13 K6B S4 2_655 . 105.55(12)
O63 K6B S4 4_665 . 138.25(14)
O32 K6B S4 . . 59.48(10)
O21 K6B S4 4_666 . 138.79(14)
O41 K6B S4 . . 22.62(8)
O61 K6B S4 4_665 . 99.56(13)
O43 K6B S4 . . 24.55(8)
S6 K6B S4 4_665 . 120.65(10)
O13 K6B S1 2_655 2_655 18.86(8)
O63 K6B S1 4_665 2_655 91.87(15)
O32 K6B S1 . 2_655 99.09(12)
O21 K6B S1 4_666 2_655 70.23(10)
O41 K6B S1 . 2_655 137.82(12)
O61 K6B S1 4_665 2_655 140.86(15)
O43 K6B S1 . 2_655 92.88(10)
S6 K6B S1 4_665 2_655 115.65(11)
S4 K6B S1 . 2_655 116.96(8)
O13 K6B K4 2_655 . 163.64(13)
O63 K6B K4 4_665 . 86.93(12)
O32 K6B K4 . . 68.57(10)
O21 K6B K4 4_666 . 121.33(12)
O41 K6B K4 . . 40.58(9)
O61 K6B K4 4_665 . 41.27(11)
O43 K6B K4 . . 80.93(10)
S6 K6B K4 4_665 . 64.35(7)
S4 K6B K4 . . 58.32(5)
S1 K6B K4 2_655 . 167.62(8)
O11 S1 O13 . . 110.0(4)
O11 S1 O14 . . 111.0(4)
O13 S1 O14 . . 108.3(3)
O11 S1 O12 . . 109.4(4)
O13 S1 O12 . . 109.7(3)
O14 S1 O12 . . 108.4(3)
O11 S1 K3 . 2_645 125.8(3)
O13 S1 K3 . 2_645 48.16(17)
O14 S1 K3 . 2_645 60.15(18)
O12 S1 K3 . 2_645 124.4(3)
O13 S1 K1 . 3_756 105.2(2)
O14 S1 K1 . 3_756 71.5(3)
O12 S1 K1 . 3_756 142.7(3)
K3 S1 K1 2_645 3_756 88.93(5)
O11 S1 K5 . 3_756 69.5(4)
O14 S1 K5 . 3_756 119.02(19)
O12 S1 K5 . 3_756 129.5(2)
K3 S1 K5 2_645 3_756 71.52(4)
K1 S1 K5 3_756 3_756 72.85(5)
O11 S1 K6B . 2_645 121.9(3)
O14 S1 K6B . 2_645 124.0(3)
O12 S1 K6B . 2_645 71.3(3)
K3 S1 K6B 2_645 2_645 74.31(6)
K1 S1 K6B 3_756 2_645 141.26(6)
K5 S1 K6B 3_756 2_645 68.78(5)
S1 O11 K6A . 3_756 141.1(4)
S1 O11 K1 . 3_756 115.8(3)
K6A O11 K1 3_756 3_756 102.2(2)
S1 O12 K2 . 3_656 122.3(3)
S1 O12 K4 . 3_756 99.6(4)
K2 O12 K4 3_656 3_756 110.09(17)
S1 O13 K6B . 2_645 122.6(3)
S1 O13 K5 . 3_756 119.5(3)
K6B O13 K5 2_645 3_756 98.56(13)
S1 O13 K3 . 2_645 109.8(2)
K6B O13 K3 2_645 2_645 104.30(16)
K5 O13 K3 3_756 2_645 98.59(13)
S1 O14 Ce . . 159.0(2)
S1 O14 K3 . 2_645 96.19(19)
Ce O14 K3 . 2_645 104.05(14)
O21 S2 O23 . . 112.5(3)
O21 S2 O22 . . 111.1(2)
O23 S2 O22 . . 111.6(3)
O21 S2 O24 . . 110.7(2)
O23 S2 O24 . . 108.5(2)
O22 S2 O24 . . 102.0(2)
O21 S2 Ce . . 128.29(18)
O23 S2 Ce . . 119.1(2)
O22 S2 Ce . . 51.89(15)
O24 S2 Ce . . 50.30(15)
O21 S2 K3 . 2_645 122.15(19)
O23 S2 K3 . 2_645 57.3(2)
O22 S2 K3 . 2_645 125.85(17)
O24 S2 K3 . 2_645 51.78(14)
Ce S2 K3 . 2_645 85.49(4)
O21 S2 K6A . 4_565 50.21(18)
O23 S2 K6A . 4_565 136.6(2)
O22 S2 K6A . 4_565 61.21(17)
O24 S2 K6A . 4_565 114.86(16)
Ce S2 K6A . 4_565 90.75(5)
K3 S2 K6A 2_645 4_565 164.12(7)
O21 S2 K2 . 1_554 67.54(18)
O23 S2 K2 . 1_554 45.1(2)
O22 S2 K2 . 1_554 133.62(16)
O24 S2 K2 . 1_554 122.38(15)
Ce S2 K2 . 1_554 162.99(5)
K3 S2 K2 2_645 1_554 79.54(4)
K6A S2 K2 4_565 1_554 105.82(5)
S2 O21 K3 . 4_565 121.8(2)
S2 O21 K6A . 4_565 106.9(2)
K3 O21 K6A 4_565 4_565 92.22(14)
S2 O21 K6B . 4_565 133.0(3)
K3 O21 K6B 4_565 4_565 102.15(14)
K6A O21 K6B 4_565 4_565 51.68(11)
S2 O21 K2 . 1_554 88.48(19)
K3 O21 K2 4_565 1_554 115.70(13)
K6A O21 K2 4_565 1_554 134.76(16)
K6B O21 K2 4_565 1_554 86.51(13)
S2 O22 Ce . . 98.91(19)
S2 O22 K6A . 4_565 93.81(19)
Ce O22 K6A . 4_565 115.69(14)
S2 O23 K2 . 1_554 112.6(3)
S2 O23 K1 . 1_554 133.3(3)
K2 O23 K1 1_554 1_554 102.67(15)
S2 O23 K3 . 2_645 98.2(2)
K2 O23 K3 1_554 2_645 104.55(17)
K1 O23 K3 1_554 2_645 101.52(16)
S2 O24 Ce . . 99.94(19)
S2 O24 K3 . 2_645 102.63(18)
Ce O24 K3 . 2_645 117.75(16)
O33 S3 O31 . . 113.5(3)
O33 S3 O34 . . 109.7(3)
O31 S3 O34 . . 111.6(3)
O33 S3 O32 . . 110.3(3)
O31 S3 O32 . . 110.4(3)
O34 S3 O32 . . 100.6(2)
O33 S3 Ce . . 119.0(2)
O31 S3 Ce . . 127.5(2)
O34 S3 Ce . . 48.95(15)
O32 S3 Ce . . 51.79(16)
O33 S3 K1 . 3_756 54.1(2)
O31 S3 K1 . 3_756 124.9(2)
O34 S3 K1 . 3_756 56.18(15)
O32 S3 K1 . 3_756 124.36(17)
Ce S3 K1 . 3_756 87.02(5)
O33 S3 K3 . 4_665 46.6(2)
O31 S3 K3 . 4_665 67.3(2)
O34 S3 K3 . 4_665 122.82(16)
O32 S3 K3 . 4_665 134.78(17)
Ce S3 K3 . 4_665 163.65(5)
K1 S3 K3 3_756 4_665 77.57(4)
S3 O31 K5 . 1_554 134.2(3)
S3 O31 K1 . 1_554 120.4(3)
K5 O31 K1 1_554 1_554 102.64(14)
S3 O31 K3 . 4_665 88.9(2)
K5 O31 K3 1_554 4_665 88.73(13)
K1 O31 K3 1_554 4_665 112.29(14)
S3 O32 Ce . . 98.6(2)
S3 O32 K6B . . 134.5(2)
Ce O32 K6B . . 122.48(16)
S3 O33 K3 . 4_665 111.3(3)
S3 O33 K4 . . 137.5(3)
K3 O33 K4 4_665 . 100.97(17)
S3 O33 K1 . 3_756 101.7(3)
K3 O33 K1 4_665 3_756 102.54(16)
K4 O33 K1 . 3_756 97.28(17)
S3 O34 Ce . . 102.56(19)
S3 O34 K1 . 3_756 98.55(19)
Ce O34 K1 . 3_756 116.79(15)
O41 S4 O44 . . 112.7(3)
O41 S4 O43 . . 111.9(3)
O44 S4 O43 . . 110.7(3)
O41 S4 O42 . . 110.7(2)
O44 S4 O42 . . 108.0(3)
O43 S4 O42 . . 102.3(2)
O41 S4 Ce . . 124.80(19)
O44 S4 Ce . . 122.4(2)
O43 S4 Ce . . 52.39(15)
O42 S4 Ce . . 49.86(15)
O41 S4 K4 . 3_756 120.26(19)
O44 S4 K4 . 3_756 51.1(2)
O43 S4 K4 . 3_756 127.77(18)
O42 S4 K4 . 3_756 57.86(15)
Ce S4 K4 . 3_756 93.13(5)
O41 S4 K6B . . 50.96(19)
O44 S4 K6B . . 137.0(2)
O43 S4 K6B . . 61.34(17)
O42 S4 K6B . . 115.03(16)
Ce S4 K6B . . 87.70(6)
K4 S4 K6B 3_756 . 168.00(7)
O41 S4 K1 . . 69.72(18)
O43 S4 K1 . . 132.01(15)
O42 S4 K1 . . 122.57(15)
Ce S4 K1 . . 164.25(5)
K4 S4 K1 3_756 . 72.62(4)
K6B S4 K1 . . 107.65(7)
S4 O41 K4 . . 130.1(2)
S4 O41 K6A . . 129.8(3)
K4 O41 K6A . . 98.85(14)
S4 O41 K6B . . 106.4(2)
K4 O41 K6B . . 95.39(14)
K6A O41 K6B . . 51.05(10)
S4 O42 Ce . . 100.35(19)
S4 O42 K4 . 3_756 96.24(17)
Ce O42 K4 . 3_756 125.51(16)
S4 O43 Ce . . 98.4(2)
S4 O43 K5 . 4_565 138.9(2)
Ce O43 K5 . 4_565 119.65(14)
S4 O43 K6B . . 94.11(19)
Ce O43 K6B . . 110.36(14)
K5 O43 K6B 4_565 . 87.12(12)
S4 O44 K2 . . 132.4(3)
S4 O44 K4 . 3_756 105.0(2)
K2 O44 K4 . 3_756 99.32(17)
S4 O44 K1 . . 116.3(3)
K2 O44 K1 . . 99.45(15)
K4 O44 K1 3_756 . 98.34(16)
O51 S5 O54 . . 112.5(3)
O51 S5 O53 . . 111.6(3)
O54 S5 O53 . . 109.2(2)
O51 S5 O52 . . 109.9(2)
O54 S5 O52 . . 111.4(3)
O53 S5 O52 . . 101.8(2)
O51 S5 Ce . . 124.52(19)
O54 S5 Ce . . 123.0(2)
O53 S5 Ce . . 49.29(14)
O52 S5 Ce . . 52.54(15)
O51 S5 K2 . 3_656 117.7(2)
O54 S5 K2 . 3_656 55.88(19)
O53 S5 K2 . 3_656 55.27(16)
O52 S5 K2 . 3_656 131.96(16)
Ce S5 K2 . 3_656 93.02(5)
O51 S5 K5 . 4_565 48.30(19)
O54 S5 K5 . 4_565 133.92(19)
O53 S5 K5 . 4_565 116.86(16)
O52 S5 K5 . 4_565 61.80(15)
Ce S5 K5 . 4_565 90.26(4)
K2 S5 K5 3_656 4_565 163.05(6)
O51 S5 K4 . 1_455 68.94(19)
O53 S5 K4 . 1_455 123.87(16)
O52 S5 K4 . 1_455 131.92(17)
Ce S5 K4 . 1_455 165.51(5)
K2 S5 K4 3_656 1_455 74.48(5)
K5 S5 K4 4_565 1_455 103.83(5)
S5 O51 K2 . . 127.5(3)
S5 O51 K5 . 4_565 109.2(2)
K2 O51 K5 . 4_565 95.55(15)
S5 O51 K4 . 1_455 87.7(2)
K2 O51 K4 . 1_455 109.74(13)
K5 O51 K4 4_565 1_455 131.33(17)
S5 O52 Ce . . 97.8(2)
S5 O52 K6A . 4_565 140.3(2)
Ce O52 K6A . 4_565 117.98(14)
S5 O52 K5 . 4_565 92.97(16)
Ce O52 K5 . 4_565 113.94(14)
K6A O52 K5 4_565 4_565 87.83(12)
S5 O53 Ce . . 101.89(18)
S5 O53 K2 . 3_656 99.09(19)
Ce O53 K2 . 3_656 128.72(16)
S5 O54 K3 . 4_565 129.7(3)
S5 O54 K4 . 1_455 115.0(3)
K3 O54 K4 4_565 1_455 103.77(16)
S5 O54 K2 . 3_656 99.2(2)
K3 O54 K2 4_565 3_656 105.62(16)
K4 O54 K2 1_455 3_656 98.53(15)
O62 S6 O63 . . 114.1(6)
O62 S6 O64 . . 110.6(5)
O63 S6 O64 . . 107.7(4)
O62 S6 O61 . . 106.9(4)
O63 S6 O61 . . 108.6(4)
O64 S6 O61 . . 108.7(5)
O62 S6 K6A . . 58.7(4)
O63 S6 K6A . . 128.8(3)
O64 S6 K6A . . 52.0(3)
O61 S6 K6A . . 122.1(3)
O62 S6 K6B . 4_566 127.8(4)
O63 S6 K6B . 4_566 50.7(2)
O64 S6 K6B . 4_566 121.6(3)
O61 S6 K6B . 4_566 57.9(3)
K6A S6 K6B . 4_566 173.54(11)
O62 S6 K5 . 4_565 125.7(3)
O63 S6 K5 . 4_565 52.2(2)
O64 S6 K5 . 4_565 55.8(3)
O61 S6 K5 . 4_565 127.4(3)
K6A S6 K5 . 4_565 88.95(6)
K6B S6 K5 4_566 4_565 86.57(8)
S6 O61 K4 . 4_566 148.2(4)
S6 O61 K6B . 4_566 96.5(3)
K4 O61 K6B 4_566 4_566 93.11(18)
S6 O62 K1 . . 146.8(5)
S6 O62 K6A . . 96.9(4)
K1 O62 K6A . . 100.1(2)
S6 O63 K2 . . 138.1(4)
S6 O63 K6B . 4_566 105.4(3)
K2 O63 K6B . 4_566 99.52(19)
S6 O63 K5 . 4_565 104.0(3)
K2 O63 K5 . 4_565 94.34(17)
K6B O63 K5 4_566 4_565 116.0(3)
S6 O64 K3 . . 143.9(4)
S6 O64 K6A . . 103.9(3)
K3 O64 K6A . . 95.37(19)
S6 O64 K5 . 4_565 100.0(3)
K3 O64 K5 . 4_565 98.4(2)
K6A O64 K5 . 4_565 116.1(3)

loop_
_geom_bond_atom_site_label_1
_geom_bond_atom_site_label_2
_geom_bond_site_symmetry_2
_geom_bond_distance
_geom_bond_publ_flag
Ce O53 . 2.363(4) y
Ce O42 . 2.367(4) y
Ce O34 . 2.367(4) y
Ce O24 . 2.384(4) y
Ce O22 . 2.430(4) y
Ce O14 . 2.433(3) y
Ce O32 . 2.435(4) y
Ce O43 . 2.439(4) y
Ce O52 . 2.443(4) y
Ce S4 . 3.0457(12) ?
Ce S5 . 3.0498(13) ?
Ce S2 . 3.0514(12) ?
K1 O62 . 2.721(7) ?
K1 O23 1_556 2.772(5) ?
K1 O44 . 2.840(5) ?
K1 O31 1_556 2.853(5) ?
K1 O33 3_756 2.868(5) ?
K1 O11 3_756 2.876(7) ?
K1 O34 3_756 2.913(4) ?
K1 S3 3_756 3.468(2) ?
K1 S1 3_756 3.708(2) ?
K1 S4 . 3.7281(19) ?
K1 K4 3_756 4.284(2) ?
K1 K2 . 4.300(2) ?
K2 O23 1_556 2.734(5) ?
K2 O63 . 2.755(5) ?
K2 O51 . 2.772(5) ?
K2 O44 . 2.796(6) ?
K2 O53 3_656 2.853(4) ?
K2 O54 3_656 2.875(5) ?
K2 O12 3_656 2.880(7) ?
K2 O21 1_556 3.291(4) ?
K2 S5 3_656 3.4280(19) ?
K2 S2 1_556 3.5601(19) ?
K2 K5 4_565 4.142(2) ?
K2 K6B 4_566 4.255(3) ?
K3 O64 . 2.714(6) ?
K3 O54 4_666 2.773(5) ?
K3 O24 2_655 2.797(4) ?
K3 O33 4_566 2.818(5) ?
K3 O21 4_666 2.852(5) ?
K3 O13 2_655 2.877(4) ?
K3 O23 2_655 2.952(5) ?
K3 O14 2_655 3.170(5) ?
K3 O31 4_566 3.331(5) ?
K3 S2 2_655 3.474(2) ?
K3 S3 4_566 3.610(2) ?
K3 S1 2_655 3.6334(17) ?
K4 O41 . 2.735(4) ?
K4 O61 4_665 2.765(6) ?
K4 O54 1_655 2.775(5) ?
K4 O44 3_756 2.822(5) ?
K4 O33 . 2.840(5) ?
K4 O42 3_756 2.982(4) ?
K4 O12 3_756 3.290(8) ?
K4 O51 1_655 3.402(5) ?
K4 S4 3_756 3.501(2) ?
K4 S5 1_655 3.642(2) ?
K4 K6B . 4.186(3) ?
K4 K2 3_756 4.282(2) ?
K5 O1 . 2.807(5) ?
K5 O13 3_756 2.817(5) ?
K5 O31 1_556 2.819(5) ?
K5 O51 4_666 2.821(5) ?
K5 O63 4_666 2.892(6) ?
K5 O64 4_666 2.982(7) ?
K5 O43 4_666 2.993(4) ?
K5 O52 4_666 3.149(4) ?
K5 S6 4_666 3.551(2) ?
K5 S5 4_666 3.568(2) ?
K5 S1 3_756 3.7502(18) ?
K5 K2 4_666 4.142(2) ?
K6A K6B . 2.512(4) ?
K6A O11 3_756 2.788(6) ?
K6A O64 . 2.850(8) ?
K6A O21 4_666 2.859(5) ?
K6A O41 . 2.908(5) ?
K6A O62 . 3.022(9) ?
K6A O52 4_666 3.050(5) ?
K6A O22 4_666 3.126(5) ?
K6A S6 . 3.513(3) ?
K6A S2 4_666 3.560(3) ?
K6B O13 2_655 2.795(5) ?
K6B O63 4_665 2.819(7) ?
K6B O32 . 2.840(5) ?
K6B O21 4_666 2.905(5) ?
K6B O41 . 2.922(6) ?
K6B O61 4_665 2.997(7) ?
K6B O43 . 3.175(5) ?
K6B S6 4_665 3.513(3) ?
K6B S4 . 3.609(3) ?
K6B S1 2_655 3.779(3) ?
S1 O11 . 1.404(5) y
S1 O13 . 1.450(4) y
S1 O14 . 1.466(3) y
S1 O12 . 1.478(5) y
S1 K3 2_645 3.6334(17) ?
S1 K1 3_756 3.708(2) ?
S1 K5 3_756 3.7502(18) ?
S1 K6B 2_645 3.779(3) ?
O11 K6A 3_756 2.788(6) ?
O11 K1 3_756 2.876(7) ?
O12 K2 3_656 2.880(7) ?
O12 K4 3_756 3.290(8) ?
O13 K6B 2_645 2.795(5) ?
O13 K5 3_756 2.817(5) ?
O13 K3 2_645 2.877(4) ?
O14 K3 2_645 3.170(5) ?
S2 O21 . 1.447(4) y
S2 O23 . 1.458(5) y
S2 O22 . 1.507(4) y
S2 O24 . 1.538(4) y
S2 K3 2_645 3.474(2) ?
S2 K6A 4_565 3.560(3) ?
S2 K2 1_554 3.5601(19) ?
O21 K3 4_565 2.852(5) ?
O21 K6A 4_565 2.859(5) ?
O21 K6B 4_565 2.905(5) ?
O21 K2 1_554 3.291(4) ?
O22 K6A 4_565 3.127(5) ?
O23 K2 1_554 2.734(5) ?
O23 K1 1_554 2.772(5) ?
O23 K3 2_645 2.952(5) ?
O24 K3 2_645 2.797(4) ?
S3 O33 . 1.454(5) y
S3 O31 . 1.456(4) y
S3 O34 . 1.497(4) y
S3 O32 . 1.531(4) y
S3 K1 3_756 3.468(2) ?
S3 K3 4_665 3.610(2) ?
O31 K5 1_554 2.819(5) ?
O31 K1 1_554 2.853(5) ?
O31 K3 4_665 3.331(5) ?
O33 K3 4_665 2.818(5) ?
O33 K1 3_756 2.868(5) ?
O34 K1 3_756 2.913(4) ?
S4 O41 . 1.447(4) y
S4 O44 . 1.465(5) y
S4 O43 . 1.503(4) y
S4 O42 . 1.538(4) y
S4 K4 3_756 3.501(2) ?
O42 K4 3_756 2.982(4) ?
O43 K5 4_565 2.993(4) ?
O44 K4 3_756 2.822(5) ?
S5 O51 . 1.444(4) y
S5 O54 . 1.461(5) y
S5 O53 . 1.502(4) y
S5 O52 . 1.522(4) y
S5 K2 3_656 3.4281(19) ?
S5 K5 4_565 3.568(2) ?
S5 K4 1_455 3.642(2) ?
O51 K5 4_565 2.821(5) ?
O51 K4 1_455 3.402(5) ?
O52 K6A 4_565 3.050(5) ?
O52 K5 4_565 3.149(4) ?
O53 K2 3_656 2.853(4) ?
O54 K3 4_565 2.773(5) ?
O54 K4 1_455 2.775(5) ?
O54 K2 3_656 2.875(5) ?
S6 O62 . 1.465(7) y
S6 O63 . 1.478(6) y
S6 O64 . 1.481(6) y
S6 O61 . 1.525(6) y
S6 K6B 4_566 3.513(3) ?
S6 K5 4_565 3.551(2) ?
O61 K4 4_566 2.765(6) ?
O61 K6B 4_566 2.997(7) ?
O63 K6B 4_566 2.819(7) ?
O63 K5 4_565 2.892(6) ?
O64 K5 4_565 2.982(7) ?
